data_7707478
loop_
_publ_author_name
'Cepeda, Javier'
'P\'erez-Y\'a\~nez, Sonia'
'Garc\'ia, Jose \'Angel'
'Rojas, Sara'
'Rodr\'iguez-Di\'eguez, Antonio'

_publ_section_title
;
 Towards correlating dimensionality and topology in luminescent MOFs based
 on terephthalato and bispyridyl-like ligands.
;
_journal_issue 26
_journal_name_full 'Dalton transactions (Cambridge, England : 2003)'
_journal_page_first 9269
_journal_page_last 9282
_journal_paper_doi 10.1039/d1dt01204e
_journal_volume 50
_journal_year 2021
_chemical_compound_source 'synthesis as described'
_chemical_formula_moiety 'C13 H13 N5 O6 Zn'
_chemical_formula_structural 'C13 H13 N5 O6 Zn'
_chemical_formula_sum 'C13 H13 N5 O6 Zn'
_chemical_formula_weight 400.66
_chemical_name_systematic
Poly[(mu4-1,4-benzenedicarboxylato-kO:kO':kO'':kO''')(mu-3,6-bis(4-pyridyl)-1,2,4,5-tetrazine)bis(dimethylformamide)bis(nitrato-k2O,O')dizinc(II)]
_space_group_crystal_system monoclinic
_space_group_IT_number 12
_space_group_name_Hall '-C 2y'
_space_group_name_H-M_alt 'C 1 2/m 1'
_atom_sites_solution_hydrogens geom
_atom_sites_solution_primary direct
_atom_sites_solution_secondary difmap
_audit_creation_method SHELXL-2018/3
_audit_update_record
;
2021-05-21 deposited with the CCDC.	2021-05-25 downloaded from the CCDC.
;
_cell_angle_alpha 90
_cell_angle_beta 91.705(3)
_cell_angle_gamma 90
_cell_formula_units_Z 4
_cell_length_a 15.0270(5)
_cell_length_b 10.4796(3)
_cell_length_c 9.4372(3)
_cell_measurement_reflns_used 5690
_cell_measurement_temperature 150(2)
_cell_measurement_theta_max 74.727
_cell_measurement_theta_min 4.688
_cell_volume 1485.48(8)
_computing_cell_refinement
;
CrysAlisPro, Agilent Technologies,
Version 1.171.37.31 (release 14-01-2014 CrysAlis171 .NET)
(compiled Jan 14 2014,18:38:05)
;
_computing_data_collection
;
CrysAlisPro, Agilent Technologies,
Version 1.171.37.31 (release 14-01-2014 CrysAlis171 .NET)
(compiled Jan 14 2014,18:38:05)
;
_computing_data_reduction
;
CrysAlisPro, Agilent Technologies,
Version 1.171.37.31 (release 14-01-2014 CrysAlis171 .NET)
(compiled Jan 14 2014,18:38:05)
;
_computing_molecular_graphics 'Ortep-3 (Farrugia, 1997)'
_computing_publication_material 'WinGX (Farrugia, 1999)'
_computing_structure_refinement 'SHELXL-2018/3 (Sheldrick, 2018)'
_computing_structure_solution 'SHELXS-97 (Sheldrick 2008)'
_diffrn_ambient_temperature 150(2)
_diffrn_measured_fraction_theta_full 1.000
_diffrn_measured_fraction_theta_max 0.982
_diffrn_measurement_device_type 'SuperNova, Single source at offset/far, Atlas'
_diffrn_measurement_method \w
_diffrn_radiation_monochromator mirror
_diffrn_radiation_source 'micro-focus sealed X-ray tube'
_diffrn_radiation_type CuK\a
_diffrn_radiation_wavelength 1.54184
_diffrn_reflns_av_R_equivalents 0.0333
_diffrn_reflns_av_unetI/netI 0.0264
_diffrn_reflns_Laue_measured_fraction_full 1.000
_diffrn_reflns_Laue_measured_fraction_max 0.982
_diffrn_reflns_limit_h_max 18
_diffrn_reflns_limit_h_min -18
_diffrn_reflns_limit_k_max 13
_diffrn_reflns_limit_k_min -11
_diffrn_reflns_limit_l_max 11
_diffrn_reflns_limit_l_min -11
_diffrn_reflns_number 5690
_diffrn_reflns_point_group_measured_fraction_full 1.000
_diffrn_reflns_point_group_measured_fraction_max 0.982
_diffrn_reflns_theta_full 67.684
_diffrn_reflns_theta_max 74.727
_diffrn_reflns_theta_min 4.688
_diffrn_standards_decay_% 0
_diffrn_standards_interval_count 0
_diffrn_standards_interval_time 0
_diffrn_standards_number 0
_exptl_absorpt_coefficient_mu 2.735
_exptl_absorpt_correction_T_max 0.744
_exptl_absorpt_correction_T_min 0.586
_exptl_absorpt_correction_type numerical
_exptl_absorpt_process_details
;
SADABS, Program for Empirical Adsorption Correction, 
Institute for Inorganic Chemistry, University of Gottingen: Germany, 
1996Version 1.171.35.15 (release 03-08-2011 CrysAlis171 .NET)
;
_exptl_crystal_colour 'light red'
_exptl_crystal_density_diffrn 1.791
_exptl_crystal_density_method none
_exptl_crystal_description 'hexagonal plate'
_exptl_crystal_F_000 816
_exptl_crystal_preparation Luminescent
_exptl_crystal_recrystallization_method 'Re-crystallisation from solvent: Dimethylformamide'
_exptl_crystal_size_max 0.14
_exptl_crystal_size_mid 0.03
_exptl_crystal_size_min 0.03
_refine_diff_density_max 1.900
_refine_diff_density_min -1.302
_refine_diff_density_rms 0.098
_refine_ls_extinction_method none
_refine_ls_goodness_of_fit_ref 1.474
_refine_ls_hydrogen_treatment constr
_refine_ls_matrix_type full
_refine_ls_number_parameters 132
_refine_ls_number_reflns 1587
_refine_ls_number_restraints 6
_refine_ls_restrained_S_all 1.511
_refine_ls_R_factor_all 0.0506
_refine_ls_R_factor_gt 0.0466
_refine_ls_shift/su_max 0.001
_refine_ls_shift/su_mean 0.000
_refine_ls_structure_factor_coef Fsqd
_refine_ls_weighting_details 'w=1/[\s^2^(Fo^2^)+(0.0450P)^2^+2.8259P] where P=(Fo^2^+2Fc^2^)/3'
_refine_ls_weighting_scheme calc
_refine_ls_wR_factor_gt 0.1201
_refine_ls_wR_factor_ref 0.1232
_reflns_Friedel_coverage 0.000
_reflns_number_gt 1453
_reflns_number_total 1587
_reflns_threshold_expression 'I > 2\s(I)'
_cod_data_source_file d1dt01204e2.cif
_cod_data_source_block 1-Zn
_cod_depositor_comments 'Adding full bibliography for 7707478--7707479.cif.'
_cod_original_sg_symbol_H-M 'C 2/m'
_cod_database_code 7707478
_shelx_shelxl_version_number 2018/3
_shelx_space_group_comment
;
The symmetry employed for this shelxl refinement is uniquely defined
by the following loop, which should always be used as a source of
symmetry information in preference to the above space-group names.
They are only intended as comments.
;

loop_
_space_group_symop_operation_xyz
'x, y, z'
'-x, y, -z'
'x+1/2, y+1/2, z'
'-x+1/2, y+1/2, -z'
'-x, -y, -z'
'x, -y, z'
'-x+1/2, -y+1/2, -z'
'x+1/2, -y+1/2, z'

loop_
_atom_site_label
_atom_site_type_symbol
_atom_site_fract_x
_atom_site_fract_y
_atom_site_fract_z
_atom_site_U_iso_or_equiv
_atom_site_adp_type
_atom_site_occupancy
_atom_site_site_symmetry_order
_atom_site_calc_flag
_atom_site_refinement_flags_posn
_atom_site_refinement_flags_adp
_atom_site_refinement_flags_occupancy
_atom_site_disorder_assembly
_atom_site_disorder_group
Zn1 Zn 0.62042(3) 0.500000 0.43912(6) 0.0195(2) Uani 1 2 d S T P A .
O1A O 0.57478(13) 0.3314(2) 0.5108(2) 0.0247(5) Uani 1 1 d . . . . .
C1A C 0.500000 0.2768(4) 0.500000 0.0200(8) Uani 1 2 d S T P . .
C2A C 0.500000 0.1331(4) 0.500000 0.0194(8) Uani 1 2 d S T P . .
C3A C 0.43394(18) 0.0665(3) 0.4245(3) 0.0208(6) Uani 1 1 d . . . . .
H3A H 0.389752 0.110810 0.373979 0.025 Uiso 1 1 calc R U . . .
N1B N 0.7250(2) 0.500000 0.5941(4) 0.0197(7) Uani 1 2 d S T P . .
C2B C 0.7606(2) 0.6096(3) 0.6427(3) 0.0252(6) Uani 1 1 d . . . . .
H2B H 0.737106 0.686226 0.608910 0.030 Uiso 1 1 calc R U . . .
C3B C 0.8310(2) 0.6136(3) 0.7413(3) 0.0268(7) Uani 1 1 d . . . . .
H3B H 0.853938 0.691259 0.772884 0.032 Uiso 1 1 calc R U . . .
C4B C 0.8662(3) 0.500000 0.7916(5) 0.0241(9) Uani 1 2 d S T P . .
C5B C 0.9390(3) 0.500000 0.9030(5) 0.0256(9) Uani 1 2 d S T P . .
N6B N 0.9685(2) 0.6129(3) 0.9494(3) 0.0347(7) Uani 1 1 d . . . . .
N1N N 0.7447(2) 0.500000 0.2386(4) 0.0260(8) Uani 1 2 d S T P . .
O1N O 0.71493(17) 0.6018(2) 0.2902(3) 0.0359(6) Uani 1 1 d . . . . .
O2N O 0.7996(3) 0.500000 0.1458(4) 0.0487(11) Uani 1 2 d S T P . .
O1D O 0.5321(3) 0.500000 0.2677(5) 0.0551(11) Uani 1 2 d S TU P . .
C2D C 0.4828(4) 0.4451(7) 0.2073(6) 0.0263(12) Uani 0.5 1 d . . P A -1
H2D H 0.485026 0.356581 0.213577 0.032 Uiso 0.5 1 calc R U P A -1
N3D N 0.4162(3) 0.500000 0.1209(5) 0.0580(18) Uani 1 2 d S T P . .
C4D C 0.3788(5) 0.3840(6) 0.0689(7) 0.083(2) Uani 1 1 d . . . . .
H4D1 H 0.405926 0.313349 0.118421 0.124 Uiso 1 1 calc R U . . .
H4D2 H 0.389297 0.376466 -0.030629 0.124 Uiso 1 1 calc R U . . .
H4D3 H 0.315851 0.383741 0.083638 0.124 Uiso 1 1 calc R U . . .

loop_
_atom_site_aniso_label
_atom_site_aniso_U_11
_atom_site_aniso_U_22
_atom_site_aniso_U_33
_atom_site_aniso_U_23
_atom_site_aniso_U_13
_atom_site_aniso_U_12
Zn1 0.0147(3) 0.0178(3) 0.0255(3) 0.000 -0.0068(2) 0.000
O1A 0.0176(10) 0.0168(10) 0.0392(12) 0.0022(9) -0.0081(9) -0.0031(8)
C1A 0.0173(19) 0.0190(19) 0.0233(18) 0.000 -0.0059(15) 0.000
C2A 0.0138(18) 0.0185(19) 0.0257(19) 0.000 -0.0029(15) 0.000
C3A 0.0150(13) 0.0184(15) 0.0285(14) 0.0008(12) -0.0075(10) 0.0008(11)
N1B 0.0156(16) 0.0214(17) 0.0216(16) 0.000 -0.0056(13) 0.000
C2B 0.0216(15) 0.0252(16) 0.0283(14) 0.0004(12) -0.0067(12) 0.0001(12)
C3B 0.0227(15) 0.0243(16) 0.0328(15) -0.0028(12) -0.0074(12) -0.0017(12)
C4B 0.020(2) 0.026(2) 0.026(2) 0.000 -0.0062(17) 0.000
C5B 0.021(2) 0.025(2) 0.030(2) 0.000 -0.0077(17) 0.000
N6B 0.0332(15) 0.0275(15) 0.0421(16) 0.0003(13) -0.0221(13) 0.0007(12)
N1N 0.0214(18) 0.030(2) 0.0260(18) 0.000 -0.0069(14) 0.000
O1N 0.0435(15) 0.0245(12) 0.0390(13) -0.0008(10) -0.0085(11) 0.0033(11)
O2N 0.0296(19) 0.085(3) 0.0317(18) 0.000 0.0033(15) 0.000
O1D 0.0515(14) 0.0623(14) 0.0513(14) 0.000 -0.0011(9) 0.000
C2D 0.022(3) 0.034(3) 0.023(3) -0.004(2) -0.006(2) -0.002(3)
N3D 0.025(2) 0.124(6) 0.026(2) 0.000 -0.0030(17) 0.000
C4D 0.107(5) 0.064(4) 0.081(4) 0.023(3) 0.054(4) 0.030(3)

loop_
_atom_type_symbol
_atom_type_description
_atom_type_scat_dispersion_real
_atom_type_scat_dispersion_imag
_atom_type_scat_source
C C 0.0181 0.0091 'International Tables Vol C Tables 4.2.6.8 and 6.1.1.4'
H H 0.0000 0.0000 'International Tables Vol C Tables 4.2.6.8 and 6.1.1.4'
N N 0.0311 0.0180 'International Tables Vol C Tables 4.2.6.8 and 6.1.1.4'
O O 0.0492 0.0322 'International Tables Vol C Tables 4.2.6.8 and 6.1.1.4'
Zn Zn -1.5491 0.6778 'International Tables Vol C Tables 4.2.6.8 and 6.1.1.4'

loop_
_geom_angle_atom_site_label_1
_geom_angle_atom_site_label_2
_geom_angle_atom_site_label_3
_geom_angle
_geom_angle_site_symmetry_1
_geom_angle_site_symmetry_3
_geom_angle_publ_flag
O1A Zn1 O1A 122.11(13) 6_565 . ?
O1A Zn1 O1D 92.61(9) 6_565 . ?
O1A Zn1 O1D 92.61(9) . . ?
O1A Zn1 N1B 91.22(8) 6_565 . ?
O1A Zn1 N1B 91.22(8) . . ?
O1D Zn1 N1B 172.08(17) . . ?
O1A Zn1 O1N 91.20(9) 6_565 . ?
O1A Zn1 O1N 146.69(9) . . ?
O1D Zn1 O1N 85.12(14) . . ?
N1B Zn1 O1N 87.87(11) . . ?
O1A Zn1 O1N 146.69(9) 6_565 6_565 ?
O1A Zn1 O1N 91.20(9) . 6_565 ?
O1D Zn1 O1N 85.12(13) . 6_565 ?
N1B Zn1 O1N 87.87(11) . 6_565 ?
O1N Zn1 O1N 55.49(13) . 6_565 ?
C1A O1A Zn1 132.8(2) . . ?
O1A C1A O1A 126.1(4) . 2_656 ?
O1A C1A C2A 116.9(2) . . ?
O1A C1A C2A 116.9(2) 2_656 . ?
C3A C2A C3A 119.8(4) . 2_656 ?
C3A C2A C1A 120.1(2) . . ?
C3A C2A C1A 120.1(2) 2_656 . ?
C3A C3A C2A 120.1(2) 6 . ?
C2B N1B C2B 117.7(4) 6_565 . ?
C2B N1B Zn1 121.13(18) 6_565 . ?
C2B N1B Zn1 121.13(18) . . ?
N1B C2B C3B 122.9(3) . . ?
C4B C3B C2B 118.8(3) . . ?
C3B C4B C3B 119.0(4) . 6_565 ?
C3B C4B C5B 120.5(2) . . ?
C3B C4B C5B 120.5(2) 6_565 . ?
N6B C5B N6B 125.2(4) . 6_565 ?
N6B C5B C4B 117.4(2) . . ?
N6B C5B C4B 117.4(2) 6_565 . ?
N6B N6B C5B 117.4(2) 2_757 . ?
O2N N1N O1N 122.17(19) . . ?
O2N N1N O1N 122.17(19) . 6_565 ?
O1N N1N O1N 115.7(4) . 6_565 ?
N1N O1N Zn1 94.4(2) . . ?
C2D O1D Zn1 145.6(4) . . ?
O1D C2D N3D 123.6(6) . . ?
C2D N3D C4D 145.5(5) . 6_565 ?
C2D N3D C4D 96.8(4) . . ?
C4D N3D C4D 117.7(6) 6_565 . ?

loop_
_geom_bond_atom_site_label_1
_geom_bond_atom_site_label_2
_geom_bond_distance
_geom_bond_site_symmetry_2
_geom_bond_publ_flag
Zn1 O1A 2.019(2) 6_565 ?
Zn1 O1A 2.019(2) . ?
Zn1 O1D 2.062(5) . ?
Zn1 N1B 2.115(3) . ?
Zn1 O1N 2.291(3) . ?
Zn1 O1N 2.291(3) 6_565 ?
O1A C1A 1.262(3) . ?
C1A C2A 1.506(6) . ?
C2A C3A 1.392(3) . ?
C2A C3A 1.392(3) 2_656 ?
C3A C3A 1.394(6) 6 ?
N1B C2B 1.342(4) 6_565 ?
N1B C2B 1.342(4) . ?
C2B C3B 1.388(4) . ?
C3B C4B 1.381(4) . ?
C4B C5B 1.495(6) . ?
C5B N6B 1.333(3) . ?
C5B N6B 1.333(3) 6_565 ?
N6B N6B 1.324(5) 2_757 ?
N1N O2N 1.221(6) . ?
N1N O1N 1.260(3) . ?
N1N O1N 1.260(3) 6_565 ?
O1D C2D 1.086(7) . ?
C2D N3D 1.396(7) . ?
N3D C4D 1.421(8) 6_565 ?
N3D C4D 1.421(8) . ?
